data_1571140
loop_
_publ_author_name
'Patyk-Ka&#x17a;mierczak, Ewa'
'Izquierdo-Ruiz, Fernando'
'Lobato, Alvaro'
'Ka&#x17a;mierczak, Micha&#x142;'
'Moszczy&#x144;ska, Ida'
'Olejniczak, Anna'
'Recio, J. Manuel'

_publ_section_title
;
 The curious case of proton migration under pressure in the malonic acid
 and 4,4'-bipyridine cocrystal.
;
_journal_coeditor_code YC5045
_journal_issue 2
_journal_name_full IUCrJ
_journal_page_first 168
_journal_page_last 181
_journal_paper_doi 10.1107/S2052252524000344
_journal_volume 11
_journal_year 2024
_chemical_formula_moiety 'C3 H3.392 O4, C10 H8.608 N2'
_chemical_formula_sum 'C13 H12 N2 O4'
_chemical_formula_weight 260.25
_chemical_name_systematic 'Malonic acid 4,4'-bipyridyl'
_space_group_crystal_system monoclinic
_space_group_IT_number 15
_space_group_name_Hall '-C 2yc'
_space_group_name_H-M_alt 'C 1 2/c 1'
_atom_sites_solution_hydrogens geom
_atom_sites_solution_primary dual
_audit_creation_date 2022-08-10
_audit_creation_method
;
Olex2 1.5
(compiled 2022.04.07 svn.rca3783a0 for OlexSys, GUI svn.r6498)
;
_cell_angle_alpha 90
_cell_angle_beta 106.08(12)
_cell_angle_gamma 90
_cell_formula_units_Z 4
_cell_length_a 19.648(17)
_cell_length_b 3.7139(11)
_cell_length_c 15.171(17)
_cell_measurement_reflns_used 586
_cell_measurement_temperature 298(2)
_cell_measurement_theta_max 21.3320
_cell_measurement_theta_min 4.4190
_cell_volume 1063.7(17)
_computing_cell_refinement 'CrysAlisPro 1.171.41.93a (Rigaku OD, 2020)'
_computing_data_collection 'CrysAlisPro 1.171.41.93a (Rigaku OD, 2020)'
_computing_data_reduction 'CrysAlisPro 1.171.41.93a (Rigaku OD, 2020)'
_computing_molecular_graphics 'Olex2 1.5 (Dolomanov et al., 2009)'
_computing_publication_material 'Olex2 1.5 (Dolomanov et al., 2009)'
_computing_structure_refinement 'SHELXL 2014/7 (Sheldrick, 2015)'
_computing_structure_solution 'SHELXT 2014/4 (Sheldrick, 2014)'
_diffrn_ambient_pressure 2100000(20000)
_diffrn_ambient_temperature 298(2)
_diffrn_detector 'CCD plate'
_diffrn_detector_area_resol_mean 16.1544
_diffrn_detector_type Eos
_diffrn_measured_fraction_theta_full 0.586
_diffrn_measured_fraction_theta_max 0.544
_diffrn_measurement_details
;
List of Runs (angles in degrees, time in seconds):

  # Type    Start    End  Width  t~exp~   \w     \q     \k     \f   Frames
--------------------------------------------------------------------------
  1  \f    -45.00  24.60   0.80   35.00   0.00 -25.00   0.00    --    87
  2  \f    135.00 204.60   0.80   35.00   0.00 -25.00   0.00    --    87
  3  \f    155.00 221.40   0.80   35.00   0.00  25.00   0.00    --    83
  4  \f    -25.00  39.80   0.80   35.00   0.00  25.00   0.00    --    81
  5  \w    -29.00  28.60   0.80   35.00    --   30.00  39.46 -12.90   72
  6  \w    -29.00  28.60   0.80   35.00    --   30.00  39.46 167.10   72
  7  \w    -60.00  20.00   0.80   35.00    --  -30.00  39.46 167.10  100
  8  \w    -55.00  14.60   0.80   35.00    --  -30.00  39.46 -12.90   87
  9  \w    -69.00  -3.40   0.80   35.00    --  -30.00  81.40 -28.90   82
 10  \w    -69.00  -3.40   0.80   35.00    --  -30.00  81.40 151.10   82
 11  \w    -23.00  14.60   0.80   35.00    --   25.00  81.40 151.10   47
 12  \w    -23.00  14.60   0.80   35.00    --   25.00  81.40 -28.90   47
 13  \w    -48.00 -16.00   0.80   35.00    --   25.00 134.60 -56.90   40
 14  \w    -48.00 -15.20   0.80   35.00    --   25.00 134.60 123.10   41
 15  \w    -96.00 -30.40   0.80   35.00    --  -25.00 134.60 123.10   82
 16  \w    -96.00 -30.40   0.80   35.00    --  -25.00 134.60 -56.90   82
;
_diffrn_measurement_device 'four-circle diffractometer'
_diffrn_measurement_device_type 'Xcalibur, Eos'
_diffrn_measurement_method '\w and \f scans'
_diffrn_orient_matrix_type 'CrysAlisPro convention (1999,Acta A55,543-557)'
_diffrn_orient_matrix_UB_11 -0.0277972000
_diffrn_orient_matrix_UB_12 -0.0055019000
_diffrn_orient_matrix_UB_13 -0.0415778000
_diffrn_orient_matrix_UB_21 -0.0218363000
_diffrn_orient_matrix_UB_22 0.1021485000
_diffrn_orient_matrix_UB_23 0.0207547000
_diffrn_orient_matrix_UB_31 0.0128444000
_diffrn_orient_matrix_UB_32 0.1609947000
_diffrn_orient_matrix_UB_33 -0.0146474000
_diffrn_radiation_monochromator graphite
_diffrn_radiation_probe x-ray
_diffrn_radiation_type 'Mo K\a'
_diffrn_radiation_wavelength 0.71073
_diffrn_reflns_av_R_equivalents 0.1388
_diffrn_reflns_av_unetI/netI 0.1765
_diffrn_reflns_Laue_measured_fraction_full 0.586
_diffrn_reflns_Laue_measured_fraction_max 0.544
_diffrn_reflns_limit_h_max 23
_diffrn_reflns_limit_h_min -24
_diffrn_reflns_limit_k_max 4
_diffrn_reflns_limit_k_min -4
_diffrn_reflns_limit_l_max 17
_diffrn_reflns_limit_l_min -18
_diffrn_reflns_number 4521
_diffrn_reflns_point_group_measured_fraction_full 0.586
_diffrn_reflns_point_group_measured_fraction_max 0.544
_diffrn_reflns_theta_full 25.242
_diffrn_reflns_theta_max 27.868
_diffrn_reflns_theta_min 4.447
_diffrn_source 'fine-focus sealed X-ray tube'
_diffrn_source_type 'Enhance (Mo) X-ray Source'
_exptl_absorpt_coefficient_mu 0.123
_exptl_absorpt_correction_T_max 0.576
_exptl_absorpt_correction_T_min 0.451
_exptl_absorpt_correction_type gaussian
_exptl_absorpt_process_details
;
CrysAlisPro 1.171.41.93a (Rigaku Oxford Diffraction, 2020)
Numerical absorption correction based on gaussian integration over
a multifaceted crystal model (Absorb Angel (2004) J. Appl. Cryst. 37:486-492)
;
_exptl_crystal_colour colourless
_exptl_crystal_colour_primary colourless
_exptl_crystal_density_diffrn 1.625
_exptl_crystal_description plate
_exptl_crystal_F_000 544
_exptl_crystal_preparation 'mounted in a diamond-anvil cell '
_exptl_crystal_recrystallization_method
; Single crystal grown at ambient conditions from EtOH:DMSO (1:1 vol. ratio)
mointed in diamond anvil cell
;
_exptl_crystal_size_max 0.264
_exptl_crystal_size_mid 0.114
_exptl_crystal_size_min 0.023
_refine_diff_density_max 0.263
_refine_diff_density_min -0.248
_refine_diff_density_rms 0.062
_refine_ls_extinction_method none
_refine_ls_goodness_of_fit_ref 0.974
_refine_ls_hydrogen_treatment constr
_refine_ls_matrix_type full
_refine_ls_number_parameters 89
_refine_ls_number_reflns 684
_refine_ls_number_restraints 43
_refine_ls_restrained_S_all 0.943
_refine_ls_R_factor_all 0.2259
_refine_ls_R_factor_gt 0.0785
_refine_ls_shift/su_max 0.000
_refine_ls_shift/su_mean 0.000
_refine_ls_structure_factor_coef Fsqd
_refine_ls_weighting_details 'w=1/[\s^2^(Fo^2^)+(0.0963P)^2^] where P=(Fo^2^+2Fc^2^)/3'
_refine_ls_weighting_scheme calc
_refine_ls_wR_factor_gt 0.1641
_refine_ls_wR_factor_ref 0.2363
_reflns_Friedel_coverage 0.000
_reflns_number_gt 258
_reflns_number_total 684
_reflns_threshold_expression 'I > 2\s(I)'
_cod_data_source_file yc5045.cif
_cod_data_source_block BIPYMA_210
_cod_database_code 1571140
_shelx_shelxl_version_number 2014/7
_chemical_oxdiff_formula 'C3H4O4, C10H8N2'
_shelx_space_group_comment
;
The symmetry employed for this shelxl refinement is uniquely defined
by the following loop, which should always be used as a source of
symmetry information in preference to the above space-group names.
They are only intended as comments.
;
_shelx_estimated_absorpt_t_max 0.997
_shelx_estimated_absorpt_t_min 0.968
_exptl_oxdiff_absorpt_process_details
;
Gaussian integration over a grid
of 16 x 16 x 16 points =  4096 total grid points
  Based upon method of Burnham (1966)

 Data corrected for diamond-anvil cell absorption
 Note that exptl_absorpt_correction_tmin and _tmax
 the total correction factors applied to the intensities
 The individual factors are: 
         range of dac transmission factors (min-max)      0.453     0.578
         range of gasket transmission (min-max)           1.000     1.000
         range of P media transmission (min-max)          1.000     1.000

 thickness of diamond anvil 1: 13.500 mm, mu =  0.0202 mm-1
       thickness of platten 1:  0.000 mm, mu =  0.0000 mm-1

 thickness of diamond anvil 2: 13.500 mm, mu =  0.0202 mm-1
       thickness of platten 2:  0.000 mm, mu =  0.0000 mm-1

    Gasket shadowing corrections were made based upon
    Gasket thickness = 100.0 microns, radius = 164.0 microns
    Gasket absorption coeff =         0.00 mm-1
    REFLECTION WAS CONSIDERED TOTALLY OBSCURED IF 
 FRACTION CRYSTAL ILLUMINATED WAS LESS THAN 0.00

    Non-absorbing pressure medium
;
_olex2_refinement_description
;
1. Fixed Uiso
 At 1.2 times of:
  All C(H) groups, All C(H,H) groups, All N(H) groups
 At 1.5 times of:
  All O(H) groups
2. Rigid bond restraints
 C7, C8
 with sigma for 1-2 distances of 0.01 and sigma for 1-3 distances of 0.01
 N1, C2, C3, C4, C5, C6
 with sigma for 1-2 distances of 0.01 and sigma for 1-3 distances of 0.01
3. Uiso/Uaniso restraints and constraints
C7 \\sim C8: within 2A with sigma of 0.04 and sigma for terminal atoms of 0.08
within 2A
C2 \\sim C3 \\sim C4 \\sim C5 \\sim C6: within 2A with sigma of 0.04 and sigma
for terminal atoms of 0.08 within 2A
4. Others
 Sof(H1)=1-FVAR(1)
 Sof(H1A)=FVAR(1)
 Fixed Sof: H8A(0.5) H8B(0.5)
5.a Secondary CH2 refined with riding coordinates:
 C8(H8A,H8B)
5.b Aromatic/amide H refined with riding coordinates:
 N1(H1), C2(H2), C3(H3), C5(H5), C6(H6)
5.c Idealised tetrahedral OH refined as rotating group:
 O1(H1A)
;
_ins_header
;
TITL BIPYMA_217_final_56 in C2/c 
REM C2/c (#15 in standard setting)
CELL 0.71073  19.647760   3.713873  15.171126  90.0000 106.0819  90.0000
ZERR    3.00   0.017086   0.001068   0.016973   0.0000   0.1239   0.0000
LATT  7
SYMM -x, y,-z+1/2 
SFAC C H N O
UNIT 39.00 36.00 6.00 12.00
SIZE 0.02 0.11 0.26
TREF
HKLF 4
END
;
_olex2_submission_special_instructions 'No special instructions were received'
_oxdiff_exptl_absorpt_empirical_details
;
Empirical correction (ABSPACK) includes:
- Absorption correction using spherical harmonics
- Frame scaling
;
_oxdiff_exptl_absorpt_empirical_full_max 1.684
_oxdiff_exptl_absorpt_empirical_full_min 0.667

loop_
_space_group_symop_operation_xyz
'x, y, z'
'-x, y, -z+1/2'
'x+1/2, y+1/2, z'
'-x+1/2, y+1/2, -z+1/2'
'-x, -y, -z'
'x, -y, z-1/2'
'-x+1/2, -y+1/2, -z'
'x+1/2, -y+1/2, z-1/2'

loop_
_atom_site_label
_atom_site_type_symbol
_atom_site_fract_x
_atom_site_fract_y
_atom_site_fract_z
_atom_site_U_iso_or_equiv
_atom_site_adp_type
_atom_site_occupancy
_atom_site_site_symmetry_order
_atom_site_calc_flag
_atom_site_refinement_flags_posn
_atom_site_refinement_flags_adp
_atom_site_refinement_flags_occupancy
_atom_site_disorder_assembly
_atom_site_disorder_group
O1 O 0.4746(4) -0.0116(12) 0.3671(6) 0.041(3) Uani 1 1 d . . . . .
H1A H 0.4433 0.0856 0.3848 0.062 Uiso 0.70(10) 1 calc R U P A 1
O2 O 0.3881(5) -0.0729(13) 0.2360(8) 0.054(5) Uani 1 1 d . . . . .
N1 N 0.3814(5) 0.3502(14) 0.4177(8) 0.030(3) Uani 1 1 d . U . . .
H1 H 0.4132 0.2420 0.3983 0.036 Uiso 0.30(10) 1 calc R U P A 2
C2 C 0.3174(7) 0.3955(18) 0.3621(10) 0.039(4) Uani 1 1 d . U . . .
H2 H 0.3078 0.3242 0.3011 0.046 Uiso 1 1 calc R U . . .
C3 C 0.2645(6) 0.5486(17) 0.3939(8) 0.038(3) Uani 1 1 d . U . . .
H3 H 0.2191 0.5703 0.3544 0.045 Uiso 1 1 calc R U . . .
C4 C 0.2775(6) 0.6674(16) 0.4813(9) 0.028(3) Uani 1 1 d . U . . .
C5 C 0.3458(6) 0.6261(17) 0.5384(10) 0.040(3) Uani 1 1 d . U . . .
H5 H 0.3573 0.7015 0.5992 0.048 Uiso 1 1 calc R U . . .
C6 C 0.3970(7) 0.4680(18) 0.5021(9) 0.044(3) Uani 1 1 d . U . . .
H6 H 0.4433 0.4464 0.5390 0.053 Uiso 1 1 calc R U . . .
C7 C 0.4480(8) -0.1338(18) 0.2840(13) 0.027(5) Uani 1 1 d . U . . .
C8 C 0.5000 -0.3532(19) 0.2500 0.035(6) Uani 1 2 d S TU P . .
H8A H 0.5262 -0.5075 0.2994 0.042 Uiso 0.5 1 calc R U P . .
H8B H 0.4738 -0.5075 0.2006 0.042 Uiso 0.5 1 calc R U P . .

loop_
_atom_site_aniso_label
_atom_site_aniso_U_11
_atom_site_aniso_U_22
_atom_site_aniso_U_33
_atom_site_aniso_U_23
_atom_site_aniso_U_13
_atom_site_aniso_U_12
O1 0.039(7) 0.050(3) 0.039(8) -0.005(3) 0.018(8) 0.002(3)
O2 0.046(9) 0.077(4) 0.042(13) 0.004(4) 0.016(12) 0.011(4)
N1 0.033(6) 0.039(3) 0.016(9) 0.005(4) 0.001(8) 0.005(4)
C2 0.037(7) 0.064(5) 0.012(9) 0.000(5) 0.002(8) 0.009(5)
C3 0.029(7) 0.066(4) 0.015(8) 0.002(4) 0.000(7) 0.009(4)
C4 0.028(6) 0.038(3) 0.017(9) -0.001(4) 0.005(8) 0.001(4)
C5 0.034(7) 0.061(4) 0.020(9) -0.005(5) -0.003(8) 0.013(4)
C6 0.029(7) 0.069(4) 0.029(9) -0.013(5) -0.001(7) 0.005(5)
C7 0.030(10) 0.034(4) 0.010(13) 0.002(5) -0.004(12) -0.003(5)
C8 0.046(12) 0.031(4) 0.031(14) 0.000 0.016(13) 0.000

loop_
_atom_type_symbol
_atom_type_description
_atom_type_scat_dispersion_real
_atom_type_scat_dispersion_imag
_atom_type_scat_source
C C 0.0033 0.0016 'International Tables Vol C Tables 4.2.6.8 and 6.1.1.4'
H H 0.0000 0.0000 'International Tables Vol C Tables 4.2.6.8 and 6.1.1.4'
N N 0.0061 0.0033 'International Tables Vol C Tables 4.2.6.8 and 6.1.1.4'
O O 0.0106 0.0060 'International Tables Vol C Tables 4.2.6.8 and 6.1.1.4'

loop_
_exptl_crystal_face_index_h
_exptl_crystal_face_index_k
_exptl_crystal_face_index_l
_exptl_crystal_face_perp_dist
-9 5 1 0.1335
23 2 -13 0.0659
13 -5 -3 0.1214
-24 -2 13 0.0433
9 1 14 0.0100
-10 -1 -14 0.0100

loop_
_geom_angle_atom_site_label_1
_geom_angle_atom_site_label_2
_geom_angle_atom_site_label_3
_geom_angle
_geom_angle_site_symmetry_1
_geom_angle_site_symmetry_3
_geom_angle_publ_flag
C7 O1 H1A 109.5 . . ?
C2 N1 H1 119.7 . . ?
C6 N1 H1 119.7 . . ?
C6 N1 C2 120.6(9) . . ?
N1 C2 H2 119.8 . . ?
N1 C2 C3 120.4(13) . . ?
C3 C2 H2 119.8 . . ?
C2 C3 H3 119.4 . . ?
C4 C3 C2 121.3(13) . . ?
C4 C3 H3 119.4 . . ?
C3 C4 C4 123.3(16) . 7_566 ?
C3 C4 C5 117.6(8) . . ?
C5 C4 C4 119.2(16) . 7_566 ?
C4 C5 H5 120.8 . . ?
C4 C5 C6 118.4(13) . . ?
C6 C5 H5 120.8 . . ?
N1 C6 C5 121.7(14) . . ?
N1 C6 H6 119.2 . . ?
C5 C6 H6 119.2 . . ?
O1 C7 C8 113.1(14) . . ?
O2 C7 O1 124.9(10) . . ?
O2 C7 C8 122.0(15) . . ?
C7 C8 C7 114.4(7) 2_655 . ?
C7 C8 H8A 108.6 . . ?
C7 C8 H8A 108.6 2_655 . ?
C7 C8 H8B 108.6 2_655 . ?
C7 C8 H8B 108.6 . . ?
H8A C8 H8B 107.6 . . ?

loop_
_geom_bond_atom_site_label_1
_geom_bond_atom_site_label_2
_geom_bond_distance
_geom_bond_site_symmetry_2
_geom_bond_publ_flag
O1 H1A 0.8200 . ?
O1 C7 1.31(2) . ?
O2 C7 1.22(2) . ?
N1 H1 0.8600 . ?
N1 C2 1.315(18) . ?
N1 C6 1.306(17) . ?
C2 H2 0.9300 . ?
C2 C3 1.383(10) . ?
C3 H3 0.9300 . ?
C3 C4 1.353(16) . ?
C4 C4 1.486(13) 7_566 ?
C4 C5 1.389(19) . ?
C5 H5 0.9300 . ?
C5 C6 1.403(10) . ?
C6 H6 0.9300 . ?
C7 C8 1.505(9) . ?
C8 C7 1.505(9) 2_655 ?
C8 H8A 0.9700 . ?
C8 H8B 0.9700 . ?

loop_
_geom_torsion_atom_site_label_1
_geom_torsion_atom_site_label_2
_geom_torsion_atom_site_label_3
_geom_torsion_atom_site_label_4
_geom_torsion
_geom_torsion_site_symmetry_1
_geom_torsion_site_symmetry_2
_geom_torsion_site_symmetry_3
_geom_torsion_site_symmetry_4
_geom_torsion_publ_flag
O1 C7 C8 C7 -79.9(6) . . . 2_655 ?
O2 C7 C8 C7 98.2(9) . . . 2_655 ?
N1 C2 C3 C4 2.5(10) . . . . ?
C2 N1 C6 C5 4.0(11) . . . . ?
C2 C3 C4 C4 -179.8(7) . . . 7_566 ?
C2 C3 C4 C5 -0.8(10) . . . . ?
C3 C4 C5 C6 0.6(11) . . . . ?
C4 C4 C5 C6 179.7(6) 7_566 . . . ?
C4 C5 C6 N1 -2.2(11) . . . . ?
C6 N1 C2 C3 -4.1(11) . . . . ?

loop_
_exptl_oxdiff_crystal_face_indexfrac_h
_exptl_oxdiff_crystal_face_indexfrac_k
_exptl_oxdiff_crystal_face_indexfrac_l
_exptl_oxdiff_crystal_face_x
_exptl_oxdiff_crystal_face_y
_exptl_oxdiff_crystal_face_z
-8.8208 4.9635 1.1145 0.1715 0.7228 0.6695
23.3986 2.0532 -12.5738 -0.1389 -0.5622 0.8153
12.8595 -4.6393 -3.2657 -0.1962 -0.8225 -0.5339
-23.8693 -1.8498 12.6721 0.1468 0.5953 -0.7900
8.5871 0.8670 14.4502 -0.8443 0.2010 0.0382
-9.8876 -0.9676 -14.4503 0.8810 -0.1828 -0.0711
